data_2232897
loop_
_publ_author_name
'Al-Mohammed, Nassir N.'
'Alias, Yatimah'
'Abdullah, Zanariah'
'Khaledi, Hamid'

_publ_section_title
;
 1,1'-{[1,4-Phenylenebis(methylene)]bis(oxy)bis(4,1-phenylene)}diethanone
;
_journal_coeditor_code PV2469
_journal_issue 12
_journal_name_full 'Acta Crystallographica Section E'
_journal_page_first o3164
_journal_paper_doi 10.1107/S160053681104565X
_journal_volume 67
_journal_year 2011
_chemical_formula_iupac 'C24 H22 O4'
_chemical_formula_moiety 'C24 H22 O4'
_chemical_formula_sum 'C24 H22 O4'
_chemical_formula_weight 374.42
_chemical_name_systematic
;
1,1'-{[1,4-Phenylenebis(methylene)]bis(oxy)bis(4,1-phenylene)}diethanone
;
_space_group_IT_number 2
_symmetry_cell_setting triclinic
_symmetry_space_group_name_Hall '-P 1'
_symmetry_space_group_name_H-M 'P -1'
_atom_sites_solution_hydrogens geom
_atom_sites_solution_primary direct
_atom_sites_solution_secondary difmap
_audit_creation_method SHELXL-97
_cell_angle_alpha 116.164(5)
_cell_angle_beta 106.328(7)
_cell_angle_gamma 100.196(7)
_cell_formula_units_Z 1
_cell_length_a 8.1286(12)
_cell_length_b 8.1610(7)
_cell_length_c 8.4878(6)
_cell_measurement_reflns_used 1506
_cell_measurement_temperature 100(2)
_cell_measurement_theta_max 28.80
_cell_measurement_theta_min 2.93
_cell_volume 454.41(10)
_computing_cell_refinement 'SAINT (Bruker, 2007)'
_computing_data_collection 'APEX2 (Bruker, 2007)'
_computing_data_reduction 'SAINT (Bruker, 2007)'
_computing_molecular_graphics 'X-SEED (Barbour, 2001)'
_computing_publication_material 'SHELXL97 (Sheldrick, 2008) and publCIF (Westrip, 2010)'
_computing_structure_refinement 'SHELXL97 (Sheldrick, 2008)'
_computing_structure_solution 'SHELXS97 (Sheldrick, 2008)'
_diffrn_ambient_temperature 100(2)
_diffrn_measured_fraction_theta_full 0.980
_diffrn_measured_fraction_theta_max 0.980
_diffrn_measurement_device_type 'Bruker APEXII CCD'
_diffrn_measurement_method '\f and \w scans'
_diffrn_radiation_monochromator graphite
_diffrn_radiation_source 'fine-focus sealed tube'
_diffrn_radiation_type MoK\a
_diffrn_radiation_wavelength 0.71073
_diffrn_reflns_av_R_equivalents 0.0195
_diffrn_reflns_av_sigmaI/netI 0.0342
_diffrn_reflns_limit_h_max 9
_diffrn_reflns_limit_h_min -9
_diffrn_reflns_limit_k_max 9
_diffrn_reflns_limit_k_min -9
_diffrn_reflns_limit_l_max 10
_diffrn_reflns_limit_l_min -10
_diffrn_reflns_number 2732
_diffrn_reflns_theta_full 25.49
_diffrn_reflns_theta_max 25.49
_diffrn_reflns_theta_min 2.79
_exptl_absorpt_coefficient_mu 0.092
_exptl_absorpt_correction_T_max 0.9917
_exptl_absorpt_correction_T_min 0.9791
_exptl_absorpt_correction_type multi-scan
_exptl_absorpt_process_details '(SADABS; Sheldrick, 1996)'
_exptl_crystal_colour colorless
_exptl_crystal_density_diffrn 1.368
_exptl_crystal_density_method 'not measured'
_exptl_crystal_description block
_exptl_crystal_F_000 198
_exptl_crystal_size_max 0.23
_exptl_crystal_size_mid 0.19
_exptl_crystal_size_min 0.09
_refine_diff_density_max 0.204
_refine_diff_density_min -0.341
_refine_ls_extinction_method none
_refine_ls_goodness_of_fit_ref 1.073
_refine_ls_hydrogen_treatment constr
_refine_ls_matrix_type full
_refine_ls_number_parameters 128
_refine_ls_number_reflns 1654
_refine_ls_number_restraints 0
_refine_ls_restrained_S_all 1.073
_refine_ls_R_factor_all 0.0443
_refine_ls_R_factor_gt 0.0404
_refine_ls_shift/su_max 0.000
_refine_ls_shift/su_mean 0.000
_refine_ls_structure_factor_coef Fsqd
_refine_ls_weighting_details 'calc w=1/[\s^2^(Fo^2^)+(0.0644P)^2^+0.0983P] where P=(Fo^2^+2Fc^2^)/3'
_refine_ls_weighting_scheme calc
_refine_ls_wR_factor_gt 0.1085
_refine_ls_wR_factor_ref 0.1123
_reflns_number_gt 1472
_reflns_number_total 1654
_reflns_threshold_expression I>2sigma(I)
_cod_data_source_file pv2469.cif
_cod_data_source_block I
_cod_original_cell_volume 454.41(8)
_cod_database_code 2232897
_cod_database_fobs_code 2232897

loop_
_symmetry_equiv_pos_as_xyz
'x, y, z'
'-x, -y, -z'

loop_
_atom_site_type_symbol
_atom_site_label
_atom_site_fract_x
_atom_site_fract_y
_atom_site_fract_z
_atom_site_U_iso_or_equiv
_atom_site_adp_type
_atom_site_calc_flag
_atom_site_refinement_flags
_atom_site_occupancy
_atom_site_symmetry_multiplicity
O O1 1.00611(13) 1.92652(14) 1.27797(14) 0.0228(3) Uani d . 1 1
O O2 0.62238(13) 1.01503(13) 0.83520(13) 0.0192(3) Uani d . 1 1
C C1 1.22612(19) 1.8825(2) 1.4939(2) 0.0246(3) Uani d . 1 1
H H1A 1.2907 2.0214 1.5498 0.037 Uiso calc R 1 1
H H1B 1.3039 1.8086 1.4524 0.037 Uiso calc R 1 1
H H1C 1.1976 1.8627 1.5904 0.037 Uiso calc R 1 1
C C2 1.05129(18) 1.8131(2) 1.32364(19) 0.0179(3) Uani d . 1 1
C C3 0.93621(18) 1.60305(19) 1.20855(18) 0.0166(3) Uani d . 1 1
C C4 0.97991(18) 1.4674(2) 1.25479(18) 0.0174(3) Uani d . 1 1
H H4 1.0826 1.5113 1.3695 0.021 Uiso calc R 1 1
C C5 0.87715(18) 1.2701(2) 1.13753(19) 0.0174(3) Uani d . 1 1
H H5 0.9082 1.1802 1.1722 0.021 Uiso calc R 1 1
C C6 0.72738(18) 1.20521(19) 0.96773(18) 0.0166(3) Uani d . 1 1
C C7 0.67704(18) 1.3397(2) 0.92338(19) 0.0181(3) Uani d . 1 1
H H7 0.5714 1.2964 0.8115 0.022 Uiso calc R 1 1
C C8 0.78030(19) 1.5347(2) 1.04150(19) 0.0181(3) Uani d . 1 1
H H8 0.7455 1.6249 1.0095 0.022 Uiso calc R 1 1
C C9 0.67885(19) 0.86901(19) 0.86356(19) 0.0197(3) Uani d . 1 1
H H9A 0.6449 0.8585 0.9629 0.024 Uiso calc R 1 1
H H9B 0.8132 0.9049 0.9071 0.024 Uiso calc R 1 1
C C10 0.58484(18) 0.67807(19) 0.67576(19) 0.0172(3) Uani d . 1 1
C C11 0.64548(18) 0.64417(19) 0.52994(19) 0.0183(3) Uani d . 1 1
H H11 0.7453 0.7424 0.5498 0.022 Uiso calc R 1 1
C C12 0.56143(18) 0.4684(2) 0.35604(19) 0.0176(3) Uani d . 1 1
H H12 0.6038 0.4474 0.2576 0.021 Uiso calc R 1 1

loop_
_atom_site_aniso_label
_atom_site_aniso_U_11
_atom_site_aniso_U_22
_atom_site_aniso_U_33
_atom_site_aniso_U_12
_atom_site_aniso_U_13
_atom_site_aniso_U_23
O1 0.0258(6) 0.0168(5) 0.0241(5) 0.0062(4) 0.0077(4) 0.0111(4)
O2 0.0205(5) 0.0115(5) 0.0182(5) 0.0045(4) 0.0024(4) 0.0057(4)
C1 0.0232(7) 0.0162(7) 0.0236(7) 0.0013(6) 0.0030(6) 0.0080(6)
C2 0.0192(7) 0.0161(7) 0.0177(7) 0.0052(6) 0.0089(6) 0.0079(6)
C3 0.0171(7) 0.0161(7) 0.0164(7) 0.0052(6) 0.0080(5) 0.0078(6)
C4 0.0174(7) 0.0185(7) 0.0137(6) 0.0064(5) 0.0050(5) 0.0071(6)
C5 0.0206(7) 0.0160(7) 0.0178(7) 0.0079(6) 0.0078(6) 0.0099(6)
C6 0.0178(7) 0.0143(7) 0.0158(7) 0.0041(5) 0.0076(6) 0.0064(6)
C7 0.0181(7) 0.0179(7) 0.0151(6) 0.0056(6) 0.0041(5) 0.0078(6)
C8 0.0207(7) 0.0172(7) 0.0190(7) 0.0080(6) 0.0078(6) 0.0111(6)
C9 0.0226(7) 0.0154(7) 0.0190(7) 0.0077(6) 0.0046(6) 0.0091(6)
C10 0.0184(7) 0.0143(7) 0.0190(7) 0.0080(5) 0.0050(5) 0.0094(6)
C11 0.0168(7) 0.0165(7) 0.0225(7) 0.0050(5) 0.0060(5) 0.0124(6)
C12 0.0194(7) 0.0184(7) 0.0189(7) 0.0089(6) 0.0083(5) 0.0115(6)

loop_
_atom_type_symbol
_atom_type_description
_atom_type_scat_dispersion_real
_atom_type_scat_dispersion_imag
_atom_type_scat_source
C C 0.0033 0.0016 'International Tables Vol C Tables 4.2.6.8 and 6.1.1.4'
H H 0.0000 0.0000 'International Tables Vol C Tables 4.2.6.8 and 6.1.1.4'
O O 0.0106 0.0060 'International Tables Vol C Tables 4.2.6.8 and 6.1.1.4'

loop_
_geom_angle_atom_site_label_1
_geom_angle_atom_site_label_2
_geom_angle_atom_site_label_3
_geom_angle_site_symmetry_1
_geom_angle_site_symmetry_3
_geom_angle
C6 O2 C9 . . 117.64(10)
C2 C1 H1A . . 109.5
C2 C1 H1B . . 109.5
H1A C1 H1B . . 109.5
C2 C1 H1C . . 109.5
H1A C1 H1C . . 109.5
H1B C1 H1C . . 109.5
O1 C2 C3 . . 120.37(12)
O1 C2 C1 . . 120.78(12)
C3 C2 C1 . . 118.84(12)
C4 C3 C8 . . 117.90(13)
C4 C3 C2 . . 122.90(12)
C8 C3 C2 . . 119.15(12)
C5 C4 C3 . . 121.68(12)
C5 C4 H4 . . 119.2
C3 C4 H4 . . 119.2
C4 C5 C6 . . 119.14(13)
C4 C5 H5 . . 120.4
C6 C5 H5 . . 120.4
O2 C6 C7 . . 115.22(12)
O2 C6 C5 . . 124.87(12)
C7 C6 C5 . . 119.91(13)
C8 C7 C6 . . 120.06(12)
C8 C7 H7 . . 120.0
C6 C7 H7 . . 120.0
C7 C8 C3 . . 121.19(13)
C7 C8 H8 . . 119.4
C3 C8 H8 . . 119.4
O2 C9 C10 . . 108.13(10)
O2 C9 H9A . . 110.1
C10 C9 H9A . . 110.1
O2 C9 H9B . . 110.1
C10 C9 H9B . . 110.1
H9A C9 H9B . . 108.4
C11 C10 C12 . 2_666 118.81(13)
C11 C10 C9 . . 119.68(13)
C12 C10 C9 2_666 . 121.51(12)
C12 C11 C10 . . 120.58(13)
C12 C11 H11 . . 119.7
C10 C11 H11 . . 119.7
C11 C12 C10 . 2_666 120.60(12)
C11 C12 H12 . . 119.7
C10 C12 H12 2_666 . 119.7

loop_
_geom_bond_atom_site_label_1
_geom_bond_atom_site_label_2
_geom_bond_site_symmetry_2
_geom_bond_distance
O1 C2 . 1.2240(16)
O2 C6 . 1.3617(17)
O2 C9 . 1.4398(15)
C1 C2 . 1.5059(19)
C1 H1A . 0.9800
C1 H1B . 0.9800
C1 H1C . 0.9800
C2 C3 . 1.4866(19)
C3 C4 . 1.3964(19)
C3 C8 . 1.4035(19)
C4 C5 . 1.387(2)
C4 H4 . 0.9500
C5 C6 . 1.3972(19)
C5 H5 . 0.9500
C6 C7 . 1.3967(19)
C7 C8 . 1.375(2)
C7 H7 . 0.9500
C8 H8 . 0.9500
C9 C10 . 1.5020(18)
C9 H9A . 0.9900
C9 H9B . 0.9900
C10 C11 . 1.3931(19)
C10 C12 2_666 1.3954(19)
C11 C12 . 1.3864(19)
C11 H11 . 0.9500
C12 C10 2_666 1.3954(19)
C12 H12 . 0.9500

loop_
_geom_hbond_atom_site_label_D
_geom_hbond_atom_site_label_H
_geom_hbond_atom_site_label_A
_geom_hbond_site_symmetry_A
_geom_hbond_distance_DH
_geom_hbond_distance_HA
_geom_hbond_distance_DA
_geom_hbond_angle_DHA
C11 H11 O1 2_787 0.95 2.54 3.4362(18) 157.6
C12 H12 Cg1 1_544 0.95 2.61 3.5078(17) 158
